data_4102049
loop_
_publ_author_name
'David S. Brock'
'Jonathan J. Casalis de Pury'
'H\'el\`ene P. A. Mercier'
'Gary J. Schrobilgen'
'Bernard Silvi'

_publ_section_title
;
 A Rare Example of a Krypton Difluoride Coordination Compound:
 [BrOF2][AsF6].2KrF2
;
_journal_name_full 'Journal of the American Chemical Society'
_journal_page_first 3533
_journal_page_last 3542
_journal_paper_doi 10.1021/ja9098559
_journal_volume 132
_journal_year 2010
_chemical_formula_sum 'As Br F12 Kr2 O'
_chemical_formula_weight 566.43
_space_group_IT_number 14
_symmetry_cell_setting monoclinic
_symmetry_space_group_name_Hall '-P 2ybc'
_symmetry_space_group_name_H-M 'P 1 21/c 1'
_atom_sites_solution_primary direct
_atom_sites_solution_secondary difmap
_audit_creation_method SHELXL-97
_cell_angle_alpha 90.00
_cell_angle_beta 111.446(4)
_cell_angle_gamma 90.00
_cell_formula_units_Z 4
_cell_length_a 5.7166(6)
_cell_length_b 13.6438(14)
_cell_length_c 15.1053(15)
_cell_measurement_temperature 103(2)
_cell_measurement_theta_max 68
_cell_measurement_theta_min 0
_cell_volume 1096.6(2)
_computing_cell_refinement 'Bruker SMART'
_computing_data_collection 'Bruker SMART'
_computing_data_reduction 'Bruker Saint'
_computing_molecular_graphics 'SHELXL-97 (Sheldrick, 1997)'
_computing_publication_material 'SHELXL-97 (Sheldrick, 1997)'
_computing_structure_refinement 'SHELXL-97 (Sheldrick, 1997)'
_computing_structure_solution 'SHELXS-97 (Sheldrick, 1990)'
_diffrn_ambient_temperature 103(2)
_diffrn_measured_fraction_theta_full 0.982
_diffrn_measured_fraction_theta_max 0.982
_diffrn_radiation_monochromator graphite
_diffrn_radiation_source 'fine-focus sealed tube'
_diffrn_radiation_type MoK\a
_diffrn_radiation_wavelength 0.71073
_diffrn_reflns_av_R_equivalents 0.0666
_diffrn_reflns_av_sigmaI/netI 0.0532
_diffrn_reflns_limit_h_max 9
_diffrn_reflns_limit_h_min -7
_diffrn_reflns_limit_k_max 21
_diffrn_reflns_limit_k_min -20
_diffrn_reflns_limit_l_max 15
_diffrn_reflns_limit_l_min -23
_diffrn_reflns_number 25618
_diffrn_reflns_theta_full 34.22
_diffrn_reflns_theta_max 34.22
_diffrn_reflns_theta_min 2.08
_exptl_absorpt_coefficient_mu 14.908
_exptl_absorpt_correction_T_max 1
_exptl_absorpt_correction_T_min 0.431
_exptl_absorpt_correction_type multi-scan
_exptl_absorpt_process_details 'Apex 2, Release 2.0-2 (Bruker, 2005)'
_exptl_crystal_colour colorless
_exptl_crystal_density_diffrn 3.431
_exptl_crystal_density_method 'not measured'
_exptl_crystal_description block
_exptl_crystal_F_000 1024
_exptl_crystal_size_max 0.20
_exptl_crystal_size_mid 0.20
_exptl_crystal_size_min 0.18
_refine_diff_density_max 5.972
_refine_diff_density_min -2.534
_refine_diff_density_rms 0.453
_refine_ls_extinction_coef 0.0080(9)
_refine_ls_extinction_expression Fc^*^=kFc[1+0.001xFc^2^\l^3^/sin(2\q)]^-1/4^
_refine_ls_extinction_method SHELXL
_refine_ls_goodness_of_fit_ref 1.629
_refine_ls_matrix_type full
_refine_ls_number_parameters 155
_refine_ls_number_reflns 4458
_refine_ls_number_restraints 0
_refine_ls_restrained_S_all 1.629
_refine_ls_R_factor_all 0.0860
_refine_ls_R_factor_gt 0.0693
_refine_ls_shift/su_max 0.000
_refine_ls_shift/su_mean 0.000
_refine_ls_structure_factor_coef Fsqd
_refine_ls_weighting_details 'calc w=1/[\s^2^(Fo^2^)+(0.0632P)^2^+0.0000P] where P=(Fo^2^+2Fc^2^)/3'
_refine_ls_weighting_scheme calc
_refine_ls_wR_factor_gt 0.1671
_refine_ls_wR_factor_ref 0.1715
_reflns_number_gt 3579
_reflns_number_total 4458
_reflns_threshold_expression >2sigma(I)
_cod_data_source_file ja9098559_si_002.cif
_cod_data_source_block db13final
_cod_original_cell_volume 1096.58(19)
_cod_database_code 4102049

loop_
_symmetry_equiv_pos_as_xyz
'x, y, z'
'-x, y+1/2, -z+1/2'
'-x, -y, -z'
'x, -y-1/2, z-1/2'

loop_
_atom_site_label
_atom_site_type_symbol
_atom_site_fract_x
_atom_site_fract_y
_atom_site_fract_z
_atom_site_U_iso_or_equiv
_atom_site_adp_type
_atom_site_occupancy
_atom_site_symmetry_multiplicity
_atom_site_calc_flag
_atom_site_refinement_flags
_atom_site_disorder_assembly
_atom_site_disorder_group
Br1 Br -0.17533(11) 0.39937(4) 0.09513(4) 0.01677(16) Uani 1 1 d . . .
F1 F -0.3054(8) 0.4561(3) 0.1685(3) 0.0227(8) Uani 1 1 d . . .
F2 F -0.4217(8) 0.3174(3) 0.0609(3) 0.0256(9) Uani 1 1 d . . .
O1 O -0.2439(10) 0.4701(4) 0.0079(4) 0.0240(10) Uani 1 1 d . . .
Kr1 Kr 0.30991(11) 0.54444(4) 0.30418(4) 0.01768(16) Uani 1 1 d . . .
F3 F 0.1774(8) 0.4927(3) 0.1755(3) 0.0218(8) Uani 1 1 d . . .
F4 F 0.4347(10) 0.5934(4) 0.4261(4) 0.0378(12) Uani 1 1 d . . .
F7 F -0.0025(8) 0.2871(3) 0.2419(3) 0.0245(9) Uani 1 1 d . . .
F5 F 0.0259(8) 0.2842(3) 0.0309(3) 0.0233(8) Uani 1 1 d . . .
As1 As 0.28976(11) 0.23117(4) 0.29485(4) 0.01380(16) Uani 1 1 d . . .
F11 F 0.1646(9) 0.1630(3) 0.3618(3) 0.0234(8) Uani 1 1 d . . .
F10 F 0.1973(8) 0.1428(3) 0.2065(3) 0.0231(8) Uani 1 1 d . . .
F9 F 0.3731(8) 0.3222(3) 0.3808(3) 0.0227(8) Uani 1 1 d . . .
F12 F 0.4050(9) 0.3021(3) 0.2268(4) 0.0276(9) Uani 1 1 d . . .
F8 F 0.5766(8) 0.1765(3) 0.3480(3) 0.0242(9) Uani 1 1 d . . .
Kr2 Kr -0.03982(11) 0.15991(4) -0.03505(4) 0.01673(16) Uani 1 1 d . . .
F6 F -0.0966(10) 0.0417(3) -0.0990(4) 0.0302(10) Uani 1 1 d . . .

loop_
_atom_site_aniso_label
_atom_site_aniso_U_11
_atom_site_aniso_U_22
_atom_site_aniso_U_33
_atom_site_aniso_U_23
_atom_site_aniso_U_13
_atom_site_aniso_U_12
Br1 0.0183(3) 0.0158(3) 0.0157(3) -0.0006(2) 0.0055(2) -0.00062(19)
F1 0.029(2) 0.0209(19) 0.024(2) -0.0025(15) 0.0162(17) 0.0035(15)
F2 0.026(2) 0.026(2) 0.024(2) -0.0034(17) 0.0080(17) -0.0090(16)
O1 0.028(2) 0.023(2) 0.019(2) 0.0044(18) 0.0062(19) -0.0002(19)
Kr1 0.0189(3) 0.0151(3) 0.0191(3) -0.0001(2) 0.0071(2) -0.00131(19)
F3 0.028(2) 0.0151(17) 0.023(2) -0.0041(15) 0.0106(16) -0.0023(14)
F4 0.038(3) 0.048(3) 0.027(3) -0.009(2) 0.011(2) -0.008(2)
F7 0.0183(18) 0.027(2) 0.026(2) 0.0057(17) 0.0061(16) 0.0092(15)
F5 0.028(2) 0.0204(19) 0.023(2) -0.0064(15) 0.0120(17) 0.0000(15)
As1 0.0158(3) 0.0111(3) 0.0142(3) 0.00052(19) 0.0050(2) 0.00089(19)
F11 0.031(2) 0.0198(18) 0.025(2) 0.0019(15) 0.0156(18) -0.0025(15)
F10 0.026(2) 0.0207(18) 0.0176(18) -0.0062(15) 0.0025(16) -0.0033(15)
F9 0.0234(19) 0.0204(18) 0.024(2) -0.0066(16) 0.0086(17) -0.0033(15)
F12 0.034(2) 0.023(2) 0.034(2) 0.0066(18) 0.022(2) -0.0002(17)
F8 0.0215(19) 0.0222(18) 0.024(2) -0.0045(16) 0.0025(16) 0.0059(15)
Kr2 0.0187(3) 0.0167(3) 0.0157(3) -0.00024(19) 0.0073(2) 0.00152(19)
F6 0.042(3) 0.0204(19) 0.029(2) -0.0047(17) 0.013(2) -0.0025(18)

loop_
_atom_type_symbol
_atom_type_description
_atom_type_scat_dispersion_real
_atom_type_scat_dispersion_imag
_atom_type_scat_source
O O 0.0106 0.0060 'International Tables Vol C Tables 4.2.6.8 and 6.1.1.4'
F F 0.0171 0.0103 'International Tables Vol C Tables 4.2.6.8 and 6.1.1.4'
As As 0.0499 2.0058 'International Tables Vol C Tables 4.2.6.8 and 6.1.1.4'
Br Br -0.2901 2.4595 'International Tables Vol C Tables 4.2.6.8 and 6.1.1.4'
Kr Kr -0.5574 2.7079 'International Tables Vol C Tables 4.2.6.8 and 6.1.1.4'

loop_
_geom_angle_atom_site_label_1
_geom_angle_atom_site_label_2
_geom_angle_atom_site_label_3
_geom_angle
_geom_angle_site_symmetry_1
_geom_angle_site_symmetry_3
_geom_angle_publ_flag
O1 Br1 F2 102.8(3) . . ?
O1 Br1 F1 103.3(3) . . ?
F2 Br1 F1 89.3(2) . . ?
F4 Kr1 F3 179.9(2) . . ?
F12 As1 F8 90.9(2) . . ?
F12 As1 F11 177.8(2) . . ?
F8 As1 F11 91.2(2) . . ?
F12 As1 F10 90.4(2) . . ?
F8 As1 F10 91.6(2) . . ?
F11 As1 F10 90.1(2) . . ?
F12 As1 F9 89.1(2) . . ?
F8 As1 F9 90.4(2) . . ?
F11 As1 F9 90.4(2) . . ?
F10 As1 F9 177.9(2) . . ?
F12 As1 F7 89.5(2) . . ?
F8 As1 F7 179.4(2) . . ?
F11 As1 F7 88.4(2) . . ?
F10 As1 F7 88.8(2) . . ?
F9 As1 F7 89.1(2) . . ?
F6 Kr2 F5 178.7(2) . . ?

loop_
_geom_bond_atom_site_label_1
_geom_bond_atom_site_label_2
_geom_bond_distance
_geom_bond_site_symmetry_2
_geom_bond_publ_flag
Br1 O1 1.564(5) . ?
Br1 F2 1.723(4) . ?
Br1 F1 1.727(4) . ?
Kr1 F4 1.840(5) . ?
Kr1 F3 1.943(4) . ?
F7 As1 1.743(4) . ?
F5 Kr2 1.933(4) . ?
As1 F12 1.709(4) . ?
As1 F8 1.711(4) . ?
As1 F11 1.712(4) . ?
As1 F10 1.731(4) . ?
As1 F9 1.732(4) . ?
Kr2 F6 1.847(5) . ?
